data_7129273
loop_
_publ_author_name
'Wang, Pinpin'
'Liu, Kai'
'Ma, Huanqing'
'Nian, Hao'
'Li, Yawen'
'Li, Qingfang'
'Cheng, Lin'
'Cao, Liping'

_publ_section_title
;
 Synthesis and Aqueous Anion Recognition of Imidazolium-Based Nonacationic
 Cup
;
_journal_name_full 'Chemical Communications'
_journal_paper_doi 10.1039/D1CC05603D
_journal_year 2021
_chemical_formula_moiety 'C84 H81 N18, 9(Cl), 9(C H2 Cl2)'
_chemical_formula_sum 'C93 H99 Cl27 N18'
_chemical_formula_weight 2426.05
_space_group_crystal_system monoclinic
_space_group_IT_number 14
_space_group_name_Hall '-P 2yn'
_space_group_name_H-M_alt 'P 1 21/n 1'
_atom_sites_solution_hydrogens geom
_atom_sites_solution_primary dual
_atom_sites_solution_secondary difmap
_audit_block_doi 10.5517/ccdc.csd.cc26yv67
_audit_creation_date 2020-08-03
_audit_creation_method
;
Olex2 1.2
(compiled 2018.05.29 svn.r3508 for OlexSys, GUI svn.r5506)
;
_audit_update_record
;
2021-01-07 deposited with the CCDC.	2021-11-18 downloaded from the CCDC.
;
_cell_angle_alpha 90
_cell_angle_beta 95.615(2)
_cell_angle_gamma 90
_cell_formula_units_Z 4
_cell_length_a 16.3833(6)
_cell_length_b 20.8000(8)
_cell_length_c 37.6802(15)
_cell_measurement_reflns_used 9613
_cell_measurement_temperature 150(2)
_cell_measurement_theta_max 54.87
_cell_measurement_theta_min 2.66
_cell_volume 12778.8(8)
_computing_cell_refinement 'SAINT V8.38A (bruker, 2016)'
_computing_data_collection 'APEX3 v.2017.3-0 (Bruker AXS Inc., 2017)'
_computing_data_reduction 'SAINT V8.38A (bruker, 2016)'
_computing_molecular_graphics 'Olex2 (Dolomanov et al., 2009)'
_computing_publication_material 'Olex2 (Dolomanov et al., 2009)'
_computing_structure_refinement 'SHELXL 2018/3 (Sheldrick, 2018)'
_computing_structure_solution 'SHELXT 2018/2 (Sheldrick, 2018)'
_diffrn_ambient_temperature 150(2)
_diffrn_measured_fraction_theta_full 0.996
_diffrn_measured_fraction_theta_max 0.996
_diffrn_measurement_device_type 'Bruker D8 Venture PHOTON 100 CMOS'
_diffrn_measurement_method '\f and \w scans'
_diffrn_radiation_type GaK\a
_diffrn_radiation_wavelength 1.34139
_diffrn_reflns_av_R_equivalents 0.1921
_diffrn_reflns_av_unetI/netI 0.0675
_diffrn_reflns_Laue_measured_fraction_full 0.996
_diffrn_reflns_Laue_measured_fraction_max 0.996
_diffrn_reflns_limit_h_max 19
_diffrn_reflns_limit_h_min -19
_diffrn_reflns_limit_k_max 24
_diffrn_reflns_limit_k_min -24
_diffrn_reflns_limit_l_max 44
_diffrn_reflns_limit_l_min -44
_diffrn_reflns_number 185754
_diffrn_reflns_point_group_measured_fraction_full 0.996
_diffrn_reflns_point_group_measured_fraction_max 0.996
_diffrn_reflns_theta_full 52.998
_diffrn_reflns_theta_max 52.998
_diffrn_reflns_theta_min 2.050
_diffrn_source 'Liquid METALJET D2 PLUS X-ray Source'
_diffrn_standards_number 0
_exptl_absorpt_coefficient_mu 3.686
_exptl_absorpt_correction_T_max 0.7365
_exptl_absorpt_correction_T_min 0.4620
_exptl_absorpt_correction_type multi-scan
_exptl_absorpt_process_details
;
SADABS-2016/2 (Bruker,2016/2) was used for 
absorption correction. The 
Ratio of minimum to maximum transmission is 
0.6273. The \l/2 correction factor is Not present.
;
_exptl_crystal_colour colourless
_exptl_crystal_colour_primary colourless
_exptl_crystal_density_diffrn 1.261
_exptl_crystal_description block
_exptl_crystal_F_000 4968
_exptl_crystal_size_max 0.4
_exptl_crystal_size_mid 0.3
_exptl_crystal_size_min 0.2
_refine_diff_density_max 1.698
_refine_diff_density_min -1.157
_refine_diff_density_rms 0.148
_refine_ls_extinction_method none
_refine_ls_goodness_of_fit_ref 1.686
_refine_ls_hydrogen_treatment constr
_refine_ls_matrix_type full
_refine_ls_number_parameters 1027
_refine_ls_number_reflns 22518
_refine_ls_number_restraints 1
_refine_ls_restrained_S_all 1.686
_refine_ls_R_factor_all 0.1274
_refine_ls_R_factor_gt 0.1187
_refine_ls_shift/su_max 0.001
_refine_ls_shift/su_mean 0.000
_refine_ls_structure_factor_coef Fsqd
_refine_ls_weighting_details 'w=1/[\s^2^(Fo^2^)+(0.2000P)^2^] where P=(Fo^2^+2Fc^2^)/3'
_refine_ls_weighting_scheme calc
_refine_ls_wR_factor_gt 0.3759
_refine_ls_wR_factor_ref 0.3936
_reflns_Friedel_coverage 0.000
_reflns_number_gt 18713
_reflns_number_total 22518
_reflns_threshold_expression 'I > 2\s(I)'
_cod_data_source_file d1cc05603d2.cif
_cod_data_source_block 2
_cod_database_code 7129273
_shelx_shelxl_version_number 2018/3
_shelx_space_group_comment
;
The symmetry employed for this shelxl refinement is uniquely defined
by the following loop, which should always be used as a source of
symmetry information in preference to the above space-group names.
They are only intended as comments.
;
_shelx_estimated_absorpt_t_max 0.526
_shelx_estimated_absorpt_t_min 0.320
_olex2_refinement_description
;
1. Fixed Uiso
 At 1.2 times of:
  All C(H) groups, All C(H,H) groups, All C(H,H,H,H) groups
 At 1.5 times of:
  All C(H,H,H) groups
2. Uiso/Uaniso restraints and constraints
Uanis(Cl1A) = Uanis(Cl0A)
3. Others
 1*[Sof(H02V)+Sof(H02W)+Sof(H02X)+Sof(H02Y)+Sof(Cl2)]+1*[Sof(Cl0A)]+1*
 [Sof(Cl1A)]=1 with esd of 0.001
 Sof(H02X)=Sof(H02Y)=1-FVAR(1)
 Sof(H02V)=Sof(H02W)=Sof(Cl2)=FVAR(1)
 Sof(Cl3)=1-FVAR(4)
 Sof(Cl1)=FVAR(4)
4.a Secondary CH2 refined with riding coordinates:
 C013(H01A,H01B), C01F(H01G,H01H), C01G(H01I,H01J), C01L(H01M,H01N), C01S(H01T,
 H01U), C01T(H01V,H01W), C023(H02A,H02B), C026(H02C,H02D), C02G(H02I,H02J),
 C02J(H02L,H02M), C02U(H02V,H02W), C02U(H02X,H02Y), C036(H03A,H03B)
4.b Me refined with riding coordinates:
 C01V(H01Y,H,HA)
4.c Aromatic/amide H refined with riding coordinates:
 C00R(H00R), C00S(H00S), C00T(H00T), C00V(H00V), C00W(H00W), C00Z(H00Z),
 C010(H010), C016(H016), C018(H018), C01B(H01C), C01C(H01D), C01D(H01E),
 C01E(H01F), C01H(H01K), C01J(H01L), C01N(H01O), C01O(H01P), C01P(H01Q),
 C01Q(H01R), C01R(H01S), C01U(H01X), C01X(H01Z), C01Y(H01), C01Z(H0AA),
 C020(H020), C021(H021), C024(H024), C027(H027), C028(H028), C02F(H02H),
 C02I(H02K), C02L(H02Q), C02M(H02R), C02O(H02S), C02Q(H02T), C02R(H02U),
 C02V(H02Z), C02W(H02), C02Y(H1AA), C030(H030), C031(H031), C033(H033),
 C035(H035), C037(H037), C038(H038), C03B(H03C), C03D(H03D), C03G(H03G)
4.d Idealised Me refined as rotating group:
 C02B(H02E,H02F,H02G), C02K(H02N,H02O,H02P)
;
_smtbx_masks_special_details 36(CH2Cl2)
_olex2_submission_special_instructions 'No special instructions were received'

loop_
_space_group_symop_operation_xyz
'x, y, z'
'-x+1/2, y+1/2, -z+1/2'
'-x, -y, -z'
'x-1/2, -y-1/2, z-1/2'

loop_
_atom_site_label
_atom_site_type_symbol
_atom_site_fract_x
_atom_site_fract_y
_atom_site_fract_z
_atom_site_U_iso_or_equiv
_atom_site_adp_type
_atom_site_occupancy
_atom_site_site_symmetry_order
_atom_site_calc_flag
_atom_site_refinement_flags_posn
_atom_site_refinement_flags_adp
_atom_site_refinement_flags_occupancy
_atom_site_disorder_assembly
_atom_site_disorder_group
Cl01 Cl 0.13832(5) 0.49448(4) 0.66544(2) 0.0400(2) Uani 1 1 d . . . . .
Cl02 Cl 0.13989(5) 0.93696(4) 0.67103(3) 0.0424(2) Uani 1 1 d . . . . .
Cl03 Cl 0.21924(6) 0.71851(4) 0.67628(3) 0.0433(3) Uani 1 1 d . . . . .
Cl04 Cl 0.40601(15) 0.71734(7) 0.52291(4) 0.1041(7) Uani 1 1 d . . . . .
Cl05 Cl 0.55349(9) 1.01949(7) 0.68253(5) 0.0893(5) Uani 1 1 d . . . . .
Cl06 Cl 0.56113(11) 0.71785(6) 0.71677(5) 0.0894(5) Uani 1 1 d . . . . .
Cl07 Cl 0.67443(10) 0.47565(9) 0.72967(5) 0.1035(6) Uani 1 1 d . . . . .
N009 N 0.23281(14) 0.56283(12) 0.74682(7) 0.0264(5) Uani 1 1 d . . . . .
N00A N 0.23223(14) 0.86816(12) 0.75309(7) 0.0240(5) Uani 1 1 d . . . . .
N00B N 0.52746(15) 0.87084(12) 0.78370(7) 0.0270(5) Uani 1 1 d . . . . .
N00D N 0.10236(14) 0.85541(11) 0.75471(7) 0.0243(5) Uani 1 1 d . . . . .
N00E N 0.52821(15) 0.55974(12) 0.77610(7) 0.0293(6) Uani 1 1 d . . . . .
N00F N 0.41770(15) 0.85117(12) 0.66028(7) 0.0273(5) Uani 1 1 d . . . . .
N00G N 0.10304(14) 0.57693(12) 0.74898(7) 0.0278(6) Uani 1 1 d . . . . .
N00H N 0.64939(15) 0.85392(12) 0.80914(7) 0.0293(6) Uani 1 1 d . . . . .
N00I N 0.41450(16) 0.58316(13) 0.65295(7) 0.0301(6) Uani 1 1 d . . . . .
N00J N 0.64989(16) 0.57464(13) 0.80164(8) 0.0341(6) Uani 1 1 d . . . . .
N00L N 0.47413(17) 0.86206(15) 0.61130(8) 0.0387(7) Uani 1 1 d . . . . .
N00M N 0.46873(18) 0.58174(15) 0.60355(8) 0.0395(7) Uani 1 1 d . . . . .
N00N N -0.08457(19) 0.74299(14) 0.60580(8) 0.0393(7) Uani 1 1 d . . . . .
C00O C 0.00141(17) 0.77583(14) 0.72508(9) 0.0250(6) Uani 1 1 d . . . . .
C00P C 0.00240(17) 0.65977(14) 0.72256(9) 0.0274(6) Uani 1 1 d . . . . .
C00Q C 0.45826(17) 0.86850(13) 0.75748(8) 0.0244(6) Uani 1 1 d . . . . .
C00R C 0.32386(17) 0.85956(14) 0.70656(8) 0.0255(6) Uani 1 1 d . . . . .
H00R H 0.278093 0.856691 0.689093 0.031 Uiso 1 1 calc R . . . .
C00S C 0.47071(18) 0.56848(14) 0.71415(9) 0.0282(6) Uani 1 1 d . . . . .
H00S H 0.524468 0.568756 0.706707 0.034 Uiso 1 1 calc R . . . .
C00T C 0.37927(17) 0.86891(14) 0.76849(8) 0.0252(6) Uani 1 1 d . . . . .
H00T H 0.370649 0.871734 0.793009 0.030 Uiso 1 1 calc R . . . .
C00U C 0.31404(17) 0.86504(13) 0.74228(8) 0.0241(6) Uani 1 1 d . . . . .
C00V C 0.47130(17) 0.86384(14) 0.72215(8) 0.0255(6) Uani 1 1 d . . . . .
H00V H 0.525301 0.864320 0.714977 0.031 Uiso 1 1 calc R . . . .
C00W C 0.16571(17) 0.83810(14) 0.73761(8) 0.0263(6) Uani 1 1 d . . . . .
H00W H 0.164256 0.809510 0.717893 0.032 Uiso 1 1 calc R . . . .
C00X C -0.03660(16) 0.66148(14) 0.68755(9) 0.0266(6) Uani 1 1 d . . . . .
C00Y C 0.40325(18) 0.57399(14) 0.69004(9) 0.0270(6) Uani 1 1 d . . . . .
C00Z C 0.16693(18) 0.59440(14) 0.73193(9) 0.0274(6) Uani 1 1 d . . . . .
H00Z H 0.165961 0.623959 0.712675 0.033 Uiso 1 1 calc R . . . .
C010 C 0.12834(18) 0.89746(15) 0.78203(9) 0.0295(7) Uani 1 1 d . . . . .
H010 H 0.095029 0.916834 0.798319 0.035 Uiso 1 1 calc R . . . .
C011 C 0.31432(18) 0.56562(14) 0.73589(9) 0.0269(6) Uani 1 1 d . . . . .
C012 C 0.40376(18) 0.85842(14) 0.69722(8) 0.0274(6) Uani 1 1 d . . . . .
C013 C -0.0575(2) 0.59938(15) 0.66711(10) 0.0353(7) Uani 1 1 d . . . . .
H01A H -0.013311 0.567608 0.673038 0.042 Uiso 1 1 calc R . . . .
H01B H -0.060232 0.608164 0.641198 0.042 Uiso 1 1 calc R . . . .
C014 C 0.45806(18) 0.56242(14) 0.75010(8) 0.0263(6) Uani 1 1 d . . . . .
C015 C -0.03797(18) 0.77911(13) 0.69045(9) 0.0257(6) Uani 1 1 d . . . . .
C016 C 0.59783(18) 0.83973(15) 0.78103(9) 0.0287(6) Uani 1 1 d . . . . .
H016 H 0.609017 0.811991 0.762069 0.034 Uiso 1 1 calc R . . . .
C017 C 0.01942(18) 0.71648(13) 0.74198(9) 0.0251(6) Uani 1 1 d . . . . .
C018 C 0.38050(17) 0.56177(14) 0.76140(8) 0.0258(6) Uani 1 1 d . . . . .
H018 H 0.372888 0.558758 0.786018 0.031 Uiso 1 1 calc R . . . .
N019 N -0.0102(2) 0.74664(15) 0.56225(8) 0.0437(7) Uani 1 1 d . . . . .
C01A C 0.75222(18) 0.77366(15) 0.79532(10) 0.0310(7) Uani 1 1 d . . . . .
C01B C 0.59906(18) 0.58917(15) 0.77351(9) 0.0312(7) Uani 1 1 d . . . . .
H01C H 0.611243 0.616354 0.754469 0.037 Uiso 1 1 calc R . . . .
C01C C 0.73945(19) 0.71361(15) 0.81013(10) 0.0308(7) Uani 1 1 d . . . . .
H01D H 0.721650 0.710651 0.833329 0.037 Uiso 1 1 calc R . . . .
C01D C 0.32363(17) 0.57194(14) 0.69984(8) 0.0257(6) Uani 1 1 d . . . . .
H01E H 0.277488 0.574762 0.682558 0.031 Uiso 1 1 calc R . . . .
C01E C 0.21022(18) 0.90580(14) 0.78115(8) 0.0273(6) Uani 1 1 d . . . . .
H01F H 0.245422 0.932026 0.796582 0.033 Uiso 1 1 calc R . . . .
C01F C 0.01639(17) 0.59537(15) 0.74115(10) 0.0323(7) Uani 1 1 d . . . . .
H01G H -0.009369 0.596586 0.763840 0.039 Uiso 1 1 calc R . . . .
H01H H -0.011849 0.561649 0.726006 0.039 Uiso 1 1 calc R . . . .
C01G C 0.01534(17) 0.83736(15) 0.74656(9) 0.0296(7) Uani 1 1 d . . . . .
H01I H -0.013525 0.872959 0.733159 0.036 Uiso 1 1 calc R . . . .
H01J H -0.009651 0.832375 0.769278 0.036 Uiso 1 1 calc R . . . .
C01H C 0.47573(19) 0.88357(18) 0.64491(9) 0.0357(7) Uani 1 1 d . . . . .
H01K H 0.511165 0.915628 0.655763 0.043 Uiso 1 1 calc R . . . .
C01I C 0.75273(18) 0.65768(16) 0.79099(10) 0.0363(8) Uani 1 1 d . . . . .
C01J C 0.21054(18) 0.52435(14) 0.77396(10) 0.0312(7) Uani 1 1 d . . . . .
H01L H 0.245695 0.497211 0.788867 0.037 Uiso 1 1 calc R . . . .
C01K C -0.05949(19) 0.72117(14) 0.67241(9) 0.0274(7) Uani 1 1 d . . . . .
C01L C -0.0624(2) 0.84256(15) 0.67286(10) 0.0341(7) Uani 1 1 d . . . . .
H01M H -0.066789 0.837013 0.646649 0.041 Uiso 1 1 calc R . . . .
H01N H -0.018816 0.874618 0.679360 0.041 Uiso 1 1 calc R . . . .
C01N C 0.5358(2) 0.90667(16) 0.81468(9) 0.0337(7) Uani 1 1 d . . . . .
H01O H 0.495472 0.933886 0.823194 0.040 Uiso 1 1 calc R . . . .
C01O C 0.12910(18) 0.53253(15) 0.77537(9) 0.0315(7) Uani 1 1 d . . . . .
H01P H 0.095955 0.511938 0.791301 0.038 Uiso 1 1 calc R . . . .
C01P C 0.3786(2) 0.80885(17) 0.63645(9) 0.0381(8) Uani 1 1 d . . . . .
H01Q H 0.335031 0.780553 0.640628 0.046 Uiso 1 1 calc R . . . .
C01Q C 0.5344(2) 0.52398(16) 0.80758(9) 0.0353(7) Uani 1 1 d . . . . .
H01R H 0.493248 0.497734 0.816223 0.042 Uiso 1 1 calc R . . . .
C01R C 0.4751(2) 0.55776(17) 0.63617(9) 0.0362(7) Uani 1 1 d . . . . .
H01S H 0.515235 0.528001 0.645881 0.043 Uiso 1 1 calc R . . . .
C01S C 0.0519(2) 0.71406(16) 0.78107(9) 0.0344(7) Uani 1 1 d . . . . .
H01T H 0.087004 0.752119 0.786852 0.041 Uiso 1 1 calc R . . . .
H01U H 0.086358 0.675214 0.785427 0.041 Uiso 1 1 calc R . . . .
C01T C 0.73596(19) 0.83386(16) 0.81557(10) 0.0367(8) Uani 1 1 d . . . . .
H01V H 0.749804 0.826258 0.841392 0.044 Uiso 1 1 calc R . . . .
H01W H 0.771645 0.868834 0.808194 0.044 Uiso 1 1 calc R . . . .
C01U C 0.6105(2) 0.53423(16) 0.82315(10) 0.0371(8) Uani 1 1 d . . . . .
H01X H 0.633131 0.516598 0.845205 0.045 Uiso 1 1 calc R . . . .
C01V C -0.1391(2) 0.57074(17) 0.67579(12) 0.0434(9) Uani 1 1 d . . . . .
H01Y H -0.149951 0.531080 0.662099 0.065 Uiso 1 1 calc R . . . .
H H -0.136357 0.561111 0.701335 0.065 Uiso 1 1 calc R . . . .
HA H -0.183276 0.601665 0.669497 0.065 Uiso 1 1 calc R . . . .
C01X C 0.6105(2) 0.89609(17) 0.83033(9) 0.0368(7) Uani 1 1 d . . . . .
H01Z H 0.633366 0.914243 0.852220 0.044 Uiso 1 1 calc R . . . .
C01Y C 0.4146(2) 0.8155(2) 0.60569(10) 0.0440(8) Uani 1 1 d . . . . .
H01 H 0.401159 0.792186 0.584218 0.053 Uiso 1 1 calc R . . . .
C01Z C 0.7790(2) 0.77741(18) 0.76126(11) 0.0398(8) Uani 1 1 d . . . . .
H0AA H 0.787975 0.818099 0.750879 0.048 Uiso 1 1 calc R . . . .
C020 C -0.0178(2) 0.71996(16) 0.59411(10) 0.0386(8) Uani 1 1 d . . . . .
H020 H 0.018696 0.689775 0.606080 0.046 Uiso 1 1 calc R . . . .
C021 C 0.4047(2) 0.62248(18) 0.59894(11) 0.0441(8) Uani 1 1 d . . . . .
H021 H 0.387197 0.645583 0.577803 0.053 Uiso 1 1 calc R . . . .
N022 N 0.1909(3) 0.8294(2) 0.48843(11) 0.0707(11) Uani 1 1 d . . . . .
C023 C 0.73726(19) 0.59312(16) 0.80762(12) 0.0439(9) Uani 1 1 d . . . . .
H02A H 0.771157 0.559967 0.797219 0.053 Uiso 1 1 calc R . . . .
H02B H 0.753945 0.595093 0.833569 0.053 Uiso 1 1 calc R . . . .
C024 C 0.3700(2) 0.62433(17) 0.63005(10) 0.0385(8) Uani 1 1 d . . . . .
H024 H 0.323923 0.649235 0.635071 0.046 Uiso 1 1 calc R . . . .
N025 N 0.1872(2) 0.5982(2) 0.52055(11) 0.0643(10) Uani 1 1 d . . . . .
C026 C -0.1190(2) 0.72350(16) 0.63880(10) 0.0365(8) Uani 1 1 d . . . . .
H02C H -0.143758 0.680325 0.634980 0.044 Uiso 1 1 calc R . . . .
H02D H -0.163838 0.753642 0.643001 0.044 Uiso 1 1 calc R . . . .
C027 C 0.4469(2) 0.9074(2) 0.52635(10) 0.0447(9) Uani 1 1 d . . . . .
H027 H 0.454079 0.863588 0.520343 0.054 Uiso 1 1 calc R . . . .
C028 C 0.7788(2) 0.66175(19) 0.75740(11) 0.0433(9) Uani 1 1 d . . . . .
H028 H 0.787538 0.623671 0.744362 0.052 Uiso 1 1 calc R . . . .
C029 C 0.4808(2) 0.9317(2) 0.55934(10) 0.0424(8) Uani 1 1 d . . . . .
N02A N 0.2840(3) 0.8906(2) 0.47209(11) 0.0717(12) Uani 1 1 d . . . . .
C02B C -0.1436(2) 0.86819(17) 0.68362(12) 0.0435(9) Uani 1 1 d . . . . .
H02E H -0.184066 0.833341 0.682479 0.065 Uiso 1 1 calc GR . . . .
H02F H -0.163460 0.902708 0.667292 0.065 Uiso 1 1 calc GR . . . .
H02G H -0.135605 0.885001 0.708012 0.065 Uiso 1 1 calc GR . . . .
C02C C 0.4027(3) 0.9485(2) 0.50270(12) 0.0543(10) Uani 1 1 d . . . . .
N02D N 0.2506(2) 0.5154(3) 0.50349(13) 0.0775(13) Uani 1 1 d . . . . .
C02E C 0.0552(3) 0.7348(2) 0.54067(11) 0.0528(10) Uani 1 1 d . . . . .
C02F C 0.7923(2) 0.7212(2) 0.74264(11) 0.0476(10) Uani 1 1 d . . . . .
H02H H 0.810881 0.723682 0.719575 0.057 Uiso 1 1 calc R . . . .
C02G C 0.5272(2) 0.8870(3) 0.58475(10) 0.0530(11) Uani 1 1 d . . . . .
H02I H 0.548393 0.850607 0.571413 0.064 Uiso 1 1 calc R . . . .
H02J H 0.574665 0.909855 0.597219 0.064 Uiso 1 1 calc R . . . .
C02H C 0.4877(3) 0.5077(2) 0.55397(10) 0.0474(9) Uani 1 1 d . . . . .
C02I C 0.4212(3) 0.5168(2) 0.52956(11) 0.0525(10) Uani 1 1 d . . . . .
H02K H 0.400034 0.558826 0.525062 0.063 Uiso 1 1 calc R . . . .
C02J C 0.5233(2) 0.5633(2) 0.57545(10) 0.0482(9) Uani 1 1 d . . . . .
H02L H 0.529685 0.600452 0.559526 0.058 Uiso 1 1 calc R . . . .
H02M H 0.578226 0.551601 0.586907 0.058 Uiso 1 1 calc R . . . .
C02K C -0.0177(3) 0.7128(2) 0.80591(11) 0.0507(10) Uani 1 1 d . . . . .
H02N H -0.054408 0.676560 0.799398 0.076 Uiso 1 1 calc GR . . . .
H02O H -0.048694 0.753065 0.803408 0.076 Uiso 1 1 calc GR . . . .
H02P H 0.005900 0.707840 0.830681 0.076 Uiso 1 1 calc GR . . . .
C02L C -0.1219(3) 0.7855(2) 0.58138(13) 0.0587(12) Uani 1 1 d . . . . .
H02Q H -0.170735 0.809116 0.583647 0.070 Uiso 1 1 calc R . . . .
C02M C 0.2706(3) 0.8366(3) 0.48689(12) 0.0617(12) Uani 1 1 d . . . . .
H02R H 0.311559 0.806566 0.495418 0.074 Uiso 1 1 calc R . . . .
C02N C 0.3846(3) 0.4642(3) 0.51127(12) 0.0624(13) Uani 1 1 d . . . . .
C02O C 0.0861(3) 0.6727(2) 0.53894(12) 0.0590(11) Uani 1 1 d . . . . .
H02S H 0.061782 0.637936 0.550412 0.071 Uiso 1 1 calc R . . . .
C02Q C 0.4716(3) 0.9948(2) 0.56806(13) 0.0589(11) Uani 1 1 d . . . . .
H02T H 0.494775 1.010866 0.590401 0.071 Uiso 1 1 calc R . . . .
C02R C 0.0895(3) 0.7868(2) 0.52462(12) 0.0573(12) Uani 1 1 d . . . . .
H02U H 0.069709 0.829251 0.527457 0.069 Uiso 1 1 calc R . . . .
C02S C 0.1521(3) 0.7750(2) 0.50481(14) 0.0625(12) Uani 1 1 d . . . . .
C02U C 0.3658(3) 0.9196(3) 0.46725(13) 0.0655(13) Uani 1 1 d . . . . .
H02V H 0.359365 0.953516 0.448765 0.079 Uiso 0.523(5) 1 calc R . P A 1
H02W H 0.402915 0.886151 0.459263 0.079 Uiso 0.523(5) 1 calc R . P A 1
H02X H 0.359365 0.953516 0.448765 0.079 Uiso 0.477(5) 1 calc R . P A 2
H02Y H 0.402915 0.886151 0.459263 0.079 Uiso 0.477(5) 1 calc R . P A 2
C02V C -0.0758(4) 0.7872(2) 0.55351(13) 0.0641(13) Uani 1 1 d . . . . .
H02Z H -0.086434 0.811416 0.532195 0.077 Uiso 1 1 calc R . . . .
C02W C 0.3922(3) 1.0117(2) 0.51118(15) 0.0658(13) Uani 1 1 d . . . . .
H02 H 0.360793 1.038950 0.494818 0.079 Uiso 1 1 calc R . . . .
C02Y C 0.2313(3) 0.5754(3) 0.49534(13) 0.0675(13) Uani 1 1 d . . . . .
H1AA H 0.246101 0.598318 0.475140 0.081 Uiso 1 1 calc R . . . .
C02Z C 0.1538(3) 0.6629(2) 0.51995(13) 0.0627(12) Uani 1 1 d . . . . .
C030 C 0.4263(4) 1.0363(2) 0.54302(18) 0.0766(16) Uani 1 1 d . . . . .
H030 H 0.419994 1.080557 0.548404 0.092 Uiso 1 1 calc R . . . .
C031 C 0.1891(4) 0.7122(3) 0.50251(15) 0.0747(16) Uani 1 1 d . . . . .
H031 H 0.235319 0.705326 0.489633 0.090 Uiso 1 1 calc R . . . .
C033 C 0.4200(4) 0.4025(3) 0.51755(15) 0.0766(15) Uani 1 1 d . . . . .
H033 H 0.395283 0.366054 0.505691 0.092 Uiso 1 1 calc R . . . .
C035 C 0.5222(4) 0.4465(3) 0.55948(13) 0.0712(14) Uani 1 1 d . . . . .
H035 H 0.568538 0.440993 0.576437 0.085 Uiso 1 1 calc R . . . .
C036 C 0.3068(3) 0.4728(4) 0.48710(17) 0.091(2) Uani 1 1 d . . . . .
H03A H 0.319678 0.491110 0.464063 0.109 Uiso 1 1 calc R . . . .
H03B H 0.280338 0.430417 0.482329 0.109 Uiso 1 1 calc R . . . .
C037 C 0.2214(3) 0.4994(3) 0.53783(16) 0.0749(14) Uani 1 1 d . . . . .
H037 H 0.228642 0.460201 0.550649 0.090 Uiso 1 1 calc R . . . .
C038 C 0.1825(3) 0.5518(3) 0.54717(17) 0.0807(16) Uani 1 1 d . . . . .
H038 H 0.156053 0.556949 0.568321 0.097 Uiso 1 1 calc R . . . .
C03B C 0.4902(4) 0.3950(3) 0.54086(15) 0.0827(17) Uani 1 1 d . . . . .
H03C H 0.515795 0.354050 0.543775 0.099 Uiso 1 1 calc R . . . .
C03D C 0.1534(4) 0.8801(4) 0.4741(2) 0.110(3) Uani 1 1 d . . . . .
H03D H 0.095894 0.887470 0.471385 0.132 Uiso 1 1 calc R . . . .
C03G C 0.2117(4) 0.9200(4) 0.4638(2) 0.116(3) Uani 1 1 d . . . . .
H03G H 0.203231 0.960984 0.452925 0.139 Uiso 1 1 calc R . . . .
Cl1 Cl 0.25475(15) 0.62673(16) 0.41321(6) 0.0828(10) Uani 0.544(4) 1 d . . P B 1
Cl2 Cl -0.0434(2) 0.92040(13) 0.82296(8) 0.0814(10) Uani 0.523(5) 1 d . . P A 1
Cl3 Cl 0.12177(18) 0.62209(14) 0.62031(8) 0.0702(9) Uani 0.456(4) 1 d . . P B 2
Cl0A Cl 0.2651(3) 1.0251(2) 0.39556(11) 0.1009(19) Uani 0.350(4) 1 d . . P C 2
Cl1A Cl 0.2683(7) 1.0856(7) 0.4328(3) 0.1009(19) Uani 0.129(3) 1 d . . P D 3

loop_
_atom_site_aniso_label
_atom_site_aniso_U_11
_atom_site_aniso_U_22
_atom_site_aniso_U_33
_atom_site_aniso_U_23
_atom_site_aniso_U_13
_atom_site_aniso_U_12
Cl01 0.0279(4) 0.0326(4) 0.0575(5) 0.0108(3) -0.0050(4) -0.0016(3)
Cl02 0.0298(4) 0.0366(5) 0.0589(5) -0.0068(4) -0.0054(4) 0.0034(3)
Cl03 0.0421(5) 0.0251(4) 0.0640(6) -0.0009(3) 0.0114(4) -0.0007(3)
Cl04 0.1823(19) 0.0697(9) 0.0672(8) 0.0231(6) 0.0474(10) 0.0546(10)
Cl05 0.0649(8) 0.0747(9) 0.1254(13) -0.0302(8) -0.0054(8) 0.0050(6)
Cl06 0.0826(10) 0.0518(7) 0.1275(13) 0.0080(7) -0.0215(9) -0.0077(6)
Cl07 0.0843(10) 0.1066(12) 0.1141(12) -0.0434(10) -0.0183(9) 0.0330(9)
N009 0.0121(11) 0.0241(12) 0.0422(14) 0.0031(10) -0.0018(10) 0.0019(9)
N00A 0.0147(11) 0.0238(12) 0.0326(13) -0.0031(10) -0.0016(10) -0.0001(9)
N00B 0.0179(12) 0.0271(13) 0.0351(13) -0.0002(10) -0.0020(10) -0.0006(10)
N00D 0.0148(12) 0.0196(12) 0.0378(13) -0.0072(10) 0.0000(10) -0.0024(9)
N00E 0.0178(12) 0.0253(13) 0.0431(15) 0.0004(11) -0.0050(11) 0.0028(10)
N00F 0.0187(12) 0.0318(13) 0.0309(13) 0.0031(10) 0.0004(10) 0.0019(10)
N00G 0.0124(11) 0.0240(13) 0.0466(15) 0.0054(11) 0.0008(10) 0.0013(9)
N00H 0.0204(13) 0.0276(13) 0.0383(14) -0.0031(11) -0.0051(11) -0.0002(10)
N00I 0.0229(13) 0.0291(14) 0.0379(14) 0.0008(11) 0.0015(11) 0.0017(10)
N00J 0.0241(13) 0.0256(13) 0.0506(16) -0.0007(12) -0.0060(12) 0.0020(10)
N00L 0.0284(14) 0.0529(18) 0.0348(15) 0.0031(13) 0.0033(12) 0.0009(13)
N00M 0.0333(15) 0.0474(17) 0.0379(15) -0.0066(13) 0.0038(12) -0.0029(13)
N00N 0.0418(17) 0.0337(15) 0.0395(15) 0.0020(12) -0.0110(13) 0.0094(13)
C00O 0.0104(13) 0.0247(15) 0.0398(16) -0.0070(12) 0.0018(12) -0.0022(10)
C00P 0.0117(13) 0.0257(15) 0.0448(17) 0.0052(13) 0.0024(12) 0.0025(11)
C00Q 0.0145(13) 0.0201(13) 0.0375(16) -0.0012(12) -0.0034(11) -0.0002(10)
C00R 0.0154(13) 0.0236(14) 0.0365(16) 0.0005(12) -0.0024(11) -0.0012(11)
C00S 0.0184(14) 0.0229(14) 0.0435(17) -0.0025(12) 0.0036(12) -0.0010(11)
C00T 0.0175(14) 0.0214(14) 0.0367(16) -0.0020(11) 0.0028(12) -0.0002(11)
C00U 0.0170(14) 0.0197(13) 0.0352(15) 0.0006(11) 0.0010(11) -0.0017(11)
C00V 0.0169(14) 0.0245(14) 0.0350(16) 0.0029(12) 0.0010(12) -0.0004(11)
C00W 0.0164(14) 0.0241(15) 0.0374(16) -0.0025(12) -0.0029(12) -0.0025(11)
C00X 0.0108(13) 0.0253(15) 0.0431(17) -0.0010(12) -0.0001(11) 0.0014(11)
C00Y 0.0233(15) 0.0200(14) 0.0378(16) -0.0014(12) 0.0043(12) -0.0005(11)
C00Z 0.0192(14) 0.0239(14) 0.0385(16) 0.0059(12) 0.0007(12) -0.0012(11)
C010 0.0221(15) 0.0284(16) 0.0378(16) -0.0060(13) 0.0018(12) -0.0014(12)
C011 0.0166(14) 0.0185(14) 0.0449(17) -0.0008(12) -0.0006(12) -0.0002(11)
C012 0.0220(15) 0.0253(15) 0.0343(16) 0.0009(12) -0.0007(12) -0.0009(11)
C013 0.0281(16) 0.0245(16) 0.053(2) -0.0084(14) 0.0002(14) 0.0027(13)
C014 0.0183(14) 0.0190(13) 0.0398(16) -0.0006(12) -0.0068(12) -0.0002(11)
C015 0.0119(13) 0.0244(15) 0.0409(17) 0.0000(12) 0.0023(12) -0.0001(10)
C016 0.0163(14) 0.0294(15) 0.0393(17) 0.0024(13) -0.0026(12) 0.0039(12)
C017 0.0106(13) 0.0271(16) 0.0371(16) 0.0015(11) -0.0006(12) -0.0016(10)
C018 0.0174(14) 0.0206(14) 0.0387(16) 0.0032(12) -0.0004(12) 0.0024(11)
N019 0.0503(18) 0.0385(17) 0.0405(16) 0.0059(13) -0.0038(14) -0.0008(14)
C01A 0.0116(14) 0.0309(16) 0.0490(19) -0.0002(14) -0.0041(13) -0.0008(11)
C01B 0.0146(14) 0.0291(16) 0.0486(18) -0.0003(13) -0.0024(13) 0.0009(12)
C01C 0.0132(14) 0.0342(18) 0.0436(18) 0.0008(13) -0.0043(13) 0.0024(11)
C01D 0.0162(14) 0.0227(14) 0.0373(16) -0.0010(12) -0.0022(12) -0.0013(11)
C01E 0.0193(14) 0.0256(15) 0.0363(16) -0.0069(12) -0.0005(12) 0.0002(11)
C01F 0.0096(13) 0.0308(16) 0.056(2) 0.0117(14) -0.0007(13) 0.0002(11)
C01G 0.0118(13) 0.0270(16) 0.0498(18) -0.0129(13) 0.0010(12) -0.0013(11)
C01H 0.0207(15) 0.051(2) 0.0338(17) 0.0029(15) -0.0046(12) -0.0063(14)
C01I 0.0119(13) 0.0331(17) 0.062(2) -0.0047(15) -0.0057(14) 0.0001(12)
C01J 0.0187(14) 0.0215(15) 0.0531(19) 0.0085(13) 0.0017(13) 0.0014(11)
C01K 0.0171(14) 0.0265(16) 0.0385(17) -0.0009(12) 0.0017(13) 0.0000(11)
C01L 0.0281(16) 0.0257(16) 0.0478(19) 0.0047(14) -0.0001(14) -0.0042(13)
C01N 0.0286(16) 0.0332(17) 0.0379(17) -0.0096(13) -0.0047(13) 0.0041(13)
C01O 0.0204(15) 0.0258(15) 0.0483(18) 0.0113(13) 0.0026(13) 0.0033(12)
C01P 0.0376(18) 0.0349(18) 0.0402(18) 0.0022(14) -0.0044(15) -0.0077(15)
C01Q 0.0335(17) 0.0258(16) 0.0445(18) 0.0074(13) -0.0066(14) -0.0027(13)
C01R 0.0277(16) 0.0384(18) 0.0423(18) -0.0003(14) 0.0022(14) 0.0059(14)
C01S 0.0241(17) 0.0384(19) 0.0394(18) 0.0004(13) -0.0037(14) -0.0011(12)
C01T 0.0181(15) 0.0313(17) 0.058(2) -0.0090(15) -0.0116(14) -0.0023(12)
C01U 0.0270(16) 0.0295(17) 0.052(2) 0.0061(14) -0.0087(14) 0.0010(13)
C01V 0.0277(17) 0.0308(17) 0.070(2) -0.0119(17) -0.0057(16) -0.0043(14)
C01X 0.0325(17) 0.0349(17) 0.0405(18) -0.0072(14) -0.0093(14) 0.0043(14)
C01Y 0.040(2) 0.053(2) 0.0389(18) -0.0050(16) 0.0029(15) -0.0075(17)
C01Z 0.0173(16) 0.046(2) 0.055(2) 0.0038(16) 0.0017(15) -0.0061(13)
C020 0.037(2) 0.0342(18) 0.0420(19) 0.0013(14) -0.0116(15) -0.0023(14)
C021 0.050(2) 0.0366(19) 0.046(2) -0.0003(15) 0.0085(17) 0.0059(16)
N022 0.069(3) 0.080(3) 0.062(2) 0.025(2) -0.001(2) -0.017(2)
C023 0.0178(15) 0.0285(17) 0.082(3) 0.0002(17) -0.0152(16) 0.0034(12)
C024 0.0363(18) 0.0355(18) 0.0430(18) 0.0064(14) 0.0008(15) 0.0138(14)
N025 0.053(2) 0.080(3) 0.061(2) -0.008(2) 0.0113(18) -0.0114(19)
C026 0.0290(18) 0.0322(17) 0.0465(19) -0.0021(14) -0.0043(15) 0.0051(13)
C027 0.043(2) 0.053(2) 0.0378(18) 0.0117(16) 0.0040(16) 0.0000(17)
C028 0.0238(16) 0.046(2) 0.059(2) -0.0184(18) 0.0024(15) -0.0001(15)
C029 0.0347(19) 0.052(2) 0.0404(19) 0.0047(16) 0.0047(15) -0.0090(16)
N02A 0.062(2) 0.094(3) 0.056(2) 0.025(2) -0.0092(18) -0.029(2)
C02B 0.0280(17) 0.0256(17) 0.075(3) 0.0104(16) -0.0017(17) 0.0049(13)
C02C 0.050(2) 0.060(3) 0.052(2) 0.019(2) 0.0033(18) -0.0063(19)
N02D 0.047(2) 0.106(4) 0.079(3) -0.034(3) 0.005(2) -0.004(2)
C02E 0.061(3) 0.049(2) 0.047(2) 0.0025(18) -0.0023(19) -0.011(2)
C02F 0.0300(19) 0.066(3) 0.048(2) -0.0058(18) 0.0117(16) -0.0045(16)
C02G 0.0338(19) 0.089(3) 0.0363(19) 0.015(2) 0.0044(15) -0.003(2)
C02H 0.049(2) 0.057(2) 0.0364(19) -0.0072(17) 0.0068(16) 0.0049(18)
C02I 0.046(2) 0.066(3) 0.046(2) -0.0135(19) 0.0071(18) 0.0138(19)
C02J 0.0347(19) 0.070(3) 0.0412(19) -0.0116(18) 0.0094(15) 0.0015(18)
C02K 0.040(2) 0.073(3) 0.039(2) -0.0012(18) -0.0006(17) -0.0015(18)
C02L 0.060(3) 0.059(3) 0.055(3) 0.0074(19) -0.008(2) 0.024(2)
C02M 0.056(3) 0.079(3) 0.048(2) 0.017(2) -0.0036(19) -0.016(2)
C02N 0.046(2) 0.088(4) 0.055(2) -0.033(2) 0.0135(19) -0.006(2)
C02O 0.062(3) 0.060(3) 0.056(2) -0.009(2) 0.012(2) -0.015(2)
C02Q 0.067(3) 0.054(3) 0.059(3) -0.005(2) 0.019(2) -0.010(2)
C02R 0.062(3) 0.057(3) 0.050(2) 0.0149(19) -0.009(2) -0.0101(19)
C02S 0.060(3) 0.068(3) 0.059(3) 0.008(2) 0.004(2) -0.021(2)
C02U 0.050(2) 0.085(3) 0.059(3) 0.028(2) -0.008(2) -0.021(2)
C02V 0.077(3) 0.058(3) 0.054(3) 0.019(2) -0.009(2) 0.014(2)
C02W 0.055(3) 0.057(3) 0.087(4) 0.034(3) 0.014(2) 0.003(2)
C02Y 0.045(2) 0.101(4) 0.055(3) -0.010(3) -0.003(2) 0.007(3)
C02Z 0.063(3) 0.069(3) 0.059(3) -0.010(2) 0.017(2) -0.017(2)
C030 0.084(4) 0.042(2) 0.110(5) 0.007(3) 0.041(3) 0.001(2)
C031 0.075(4) 0.095(4) 0.056(3) -0.006(3) 0.015(3) -0.020(3)
C033 0.097(4) 0.067(3) 0.068(3) -0.021(3) 0.018(3) -0.020(3)
C035 0.093(4) 0.066(3) 0.053(3) -0.002(2) -0.002(2) 0.027(3)
C036 0.056(3) 0.128(5) 0.084(4) -0.056(4) -0.006(3) 0.012(3)
C037 0.061(3) 0.080(4) 0.086(4) -0.006(3) 0.019(3) -0.002(3)
C038 0.070(3) 0.088(4) 0.090(4) 0.008(3) 0.040(3) 0.005(3)
C03B 0.121(5) 0.060(3) 0.066(3) 0.000(2) 0.001(3) 0.020(3)
C03D 0.061(3) 0.116(5) 0.148(6) 0.079(5) -0.010(4) -0.017(3)
C03G 0.058(3) 0.135(6) 0.149(7) 0.093(6) -0.012(4) -0.018(4)
Cl1 0.0671(15) 0.133(2) 0.0465(12) 0.0339(13) -0.0019(9) -0.0056(14)
Cl2 0.105(2) 0.0634(16) 0.0772(17) -0.0100(12) 0.0149(14) 0.0116(13)
Cl3 0.0708(17) 0.0640(16) 0.0732(17) 0.0107(12) -0.0068(13) 0.0050(12)
Cl0A 0.078(2) 0.129(4) 0.085(2) 0.074(2) -0.0447(19) -0.051(2)
Cl1A 0.078(2) 0.129(4) 0.085(2) 0.074(2) -0.0447(19) -0.051(2)

loop_
_atom_type_symbol
_atom_type_description
_atom_type_scat_dispersion_real
_atom_type_scat_dispersion_imag
_atom_type_scat_source
C C 0.0137 0.0070 'International Tables Vol C Tables 4.2.6.8 and 6.1.1.4'
H H 0.0000 0.0000 'International Tables Vol C Tables 4.2.6.8 and 6.1.1.4'
Cl Cl 0.3281 0.5435 'International Tables Vol C Tables 4.2.6.8 and 6.1.1.4'
N N 0.0241 0.0136 'International Tables Vol C Tables 4.2.6.8 and 6.1.1.4'

loop_
_geom_angle_atom_site_label_1
_geom_angle_atom_site_label_2
_geom_angle_atom_site_label_3
_geom_angle
_geom_angle_site_symmetry_1
_geom_angle_site_symmetry_3
_geom_angle_publ_flag
C00Z N009 C011 126.4(3) . . ?
C00Z N009 C01J 109.6(2) . . ?
C01J N009 C011 123.9(2) . . ?
C00W N00A C00U 126.6(3) . . ?
C00W N00A C01E 109.5(2) . . ?
C01E N00A C00U 123.9(2) . . ?
C016 N00B C00Q 124.3(3) . . ?
C016 N00B C01N 108.1(3) . . ?
C01N N00B C00Q 127.5(3) . . ?
C00W N00D C010 109.6(2) . . ?
C00W N00D C01G 128.0(2) . . ?
C010 N00D C01G 122.3(2) . . ?
C01B N00E C014 125.5(3) . . ?
C01B N00E C01Q 108.5(3) . . ?
C01Q N00E C014 126.0(3) . . ?
C01H N00F C012 123.4(3) . . ?
C01H N00F C01P 110.2(3) . . ?
C01P N00F C012 126.3(3) . . ?
C00Z N00G C01F 128.4(3) . . ?
C00Z N00G C01O 109.0(2) . . ?
C01O N00G C01F 122.5(3) . . ?
C016 N00H C01T 126.7(3) . . ?
C016 N00H C01X 108.1(3) . . ?
C01X N00H C01T 125.0(3) . . ?
C01R N00I C00Y 125.3(3) . . ?
C01R N00I C024 108.8(3) . . ?
C024 N00I C00Y 125.6(3) . . ?
C01B N00J C01U 108.6(3) . . ?
C01B N00J C023 126.1(3) . . ?
C01U N00J C023 125.0(3) . . ?
C01H N00L C01Y 109.2(3) . . ?
C01H N00L C02G 124.2(3) . . ?
C01Y N00L C02G 126.6(3) . . ?
C01R N00M C021 110.3(3) . . ?
C01R N00M C02J 124.2(3) . . ?
C021 N00M C02J 125.4(3) . . ?
C020 N00N C026 125.8(3) . . ?
C020 N00N C02L 110.0(3) . . ?
C02L N00N C026 124.1(3) . . ?
C015 C00O C017 121.5(3) . . ?
C015 C00O C01G 119.1(3) . . ?
C017 C00O C01G 119.0(3) . . ?
C00X C00P C01F 119.2(3) . . ?
C017 C00P C00X 121.1(3) . . ?
C017 C00P C01F 119.2(3) . . ?
C00T C00Q N00B 119.3(3) . . ?
C00V C00Q N00B 119.0(3) . . ?
C00V C00Q C00T 121.7(3) . . ?
C00U C00R C012 116.9(3) . . ?
C00Y C00S C014 117.8(3) . . ?
C00U C00T C00Q 117.4(3) . . ?
C00R C00U N00A 118.8(3) . . ?
C00R C00U C00T 123.1(3) . . ?
C00T C00U N00A 118.1(3) . . ?
C00Q C00V C012 118.3(3) . . ?
N00D C00W N00A 107.7(3) . . ?
C00P C00X C013 120.7(3) . . ?
C01K C00X C00P 118.8(3) . . ?
C01K C00X C013 120.4(3) . . ?
C00S C00Y N00I 119.0(3) . . ?
C00S C00Y C01D 122.7(3) . . ?
C01D C00Y N00I 118.3(3) . . ?
N00G C00Z N009 107.7(3) . . ?
C01E C010 N00D 107.2(3) . . ?
C018 C011 N009 119.2(3) . . ?
C018 C011 C01D 122.2(3) . . ?
C01D C011 N009 118.6(3) . . ?
C00R C012 N00F 119.3(3) . . ?
C00V C012 N00F 118.2(3) . . ?
C00V C012 C00R 122.5(3) . . ?
C00X C013 C01V 112.4(3) . . ?
C00S C014 N00E 118.7(3) . . ?
C018 C014 N00E 119.3(3) . . ?
C018 C014 C00S 122.0(3) . . ?
C00O C015 C01K 118.6(3) . . ?
C00O C015 C01L 121.9(3) . . ?
C01K C015 C01L 119.4(3) . . ?
N00H C016 N00B 108.7(3) . . ?
C00O C017 C01S 120.4(3) . . ?
C00P C017 C00O 118.7(3) . . ?
C00P C017 C01S 120.8(3) . . ?
C011 C018 C014 118.0(3) . . ?
C020 N019 C02E 125.4(3) . . ?
C020 N019 C02V 109.2(4) . . ?
C02V N019 C02E 125.4(4) . . ?
C01C C01A C01T 120.2(3) . . ?
C01C C01A C01Z 119.4(3) . . ?
C01Z C01A C01T 120.4(3) . . ?
N00J C01B N00E 108.9(3) . . ?
C01A C01C C01I 120.2(3) . . ?
C011 C01D C00Y 117.3(3) . . ?
C010 C01E N00A 106.1(3) . . ?
N00G C01F C00P 114.9(2) . . ?
N00D C01G C00O 114.6(2) . . ?
N00L C01H N00F 106.9(3) . . ?
C01C C01I C023 119.0(3) . . ?
C028 C01I C01C 120.1(3) . . ?
C028 C01I C023 121.0(3) . . ?
C01O C01J N009 106.9(3) . . ?
C00X C01K C015 121.0(3) . . ?
C00X C01K C026 119.4(3) . . ?
C015 C01K C026 118.9(3) . . ?
C015 C01L C02B 112.9(3) . . ?
C01X C01N N00B 107.3(3) . . ?
C01J C01O N00G 106.9(3) . . ?
C01Y C01P N00F 106.2(3) . . ?
C01U C01Q N00E 105.9(3) . . ?
N00M C01R N00I 107.2(3) . . ?
C017 C01S C02K 112.3(3) . . ?
N00H C01T C01A 111.6(3) . . ?
C01Q C01U N00J 108.0(3) . . ?
C01N C01X N00H 107.8(3) . . ?
C01P C01Y N00L 107.5(3) . . ?
C02F C01Z C01A 119.6(3) . . ?
N00N C020 N019 107.7(3) . . ?
N00M C021 C024 107.1(3) . . ?
C02M N022 C02S 125.3(5) . . ?
C03D N022 C02M 108.4(4) . . ?
C03D N022 C02S 126.3(5) . . ?
N00J C023 C01I 111.5(3) . . ?
C021 C024 N00I 106.6(3) . . ?
C02Y N025 C02Z 123.2(5) . . ?
C02Y N025 C038 109.6(5) . . ?
C038 N025 C02Z 127.1(4) . . ?
N00N C026 C01K 116.4(3) . . ?
C02C C027 C029 119.0(4) . . ?
C01I C028 C02F 120.0(3) . . ?
C027 C029 C02G 118.5(4) . . ?
C02Q C029 C027 121.0(4) . . ?
C02Q C029 C02G 120.5(4) . . ?
C02M N02A C02U 126.8(5) . . ?
C02M N02A C03G 108.4(4) . . ?
C03G N02A C02U 124.6(5) . . ?
C027 C02C C02U 117.0(4) . . ?
C02W C02C C027 120.8(5) . . ?
C02W C02C C02U 122.2(4) . . ?
C02Y N02D C036 128.7(6) . . ?
C02Y N02D C037 109.3(4) . . ?
C036 N02D C037 120.8(6) . . ?
C02O C02E N019 118.9(4) . . ?
C02R C02E N019 118.2(4) . . ?
C02R C02E C02O 122.7(5) . . ?
C028 C02F C01Z 120.6(4) . . ?
N00L C02G C029 110.9(3) . . ?
C02I C02H C02J 119.9(4) . . ?
C02I C02H C035 120.6(4) . . ?
C035 C02H C02J 119.5(4) . . ?
C02H C02I C02N 119.9(4) . . ?
C02H C02J N00M 110.6(3) . . ?
C02V C02L N00N 106.9(4) . . ?
N02A C02M N022 109.3(5) . . ?
C02I C02N C033 118.6(5) . . ?
C02I C02N C036 120.3(5) . . ?
C033 C02N C036 121.1(5) . . ?
C02E C02O C02Z 118.1(4) . . ?
C029 C02Q C030 118.9(5) . . ?
C02S C02R C02E 117.5(5) . . ?
C02R C02S N022 118.4(5) . . ?
C02R C02S C031 123.0(4) . . ?
C031 C02S N022 118.2(5) . . ?
N02A C02U C02C 109.5(4) . . ?
C02L C02V N019 106.2(4) . . ?
C02C C02W C030 120.8(5) . . ?
N02D C02Y N025 107.8(5) . . ?
C02O C02Z N025 116.4(4) . . ?
C031 C02Z N025 121.5(5) . . ?
C031 C02Z C02O 122.0(5) . . ?
C02W C030 C02Q 119.5(5) . . ?
C02Z C031 C02S 116.5(5) . . ?
C03B C033 C02N 120.5(5) . . ?
C03B C035 C02H 120.8(5) . . ?
N02D C036 C02N 110.4(4) . . ?
C038 C037 N02D 104.8(5) . . ?
C037 C038 N025 108.3(5) . . ?
C035 C03B C033 119.5(5) . . ?
N022 C03D C03G 107.3(6) . . ?
N02A C03G C03D 106.6(6) . . ?

loop_
_geom_bond_atom_site_label_1
_geom_bond_atom_site_label_2
_geom_bond_distance
_geom_bond_site_symmetry_2
_geom_bond_publ_flag
N009 C00Z 1.339(4) . ?
N009 C011 1.437(4) . ?
N009 C01J 1.376(4) . ?
N00A C00U 1.440(4) . ?
N00A C00W 1.339(4) . ?
N00A C01E 1.391(4) . ?
N00B C00Q 1.430(4) . ?
N00B C016 1.334(4) . ?
N00B C01N 1.380(4) . ?
N00D C00W 1.324(4) . ?
N00D C010 1.386(4) . ?
N00D C01G 1.477(4) . ?
N00E C014 1.437(4) . ?
N00E C01B 1.324(4) . ?
N00E C01Q 1.395(4) . ?
N00F C012 1.441(4) . ?
N00F C01H 1.342(4) . ?
N00F C01P 1.371(4) . ?
N00G C00Z 1.331(4) . ?
N00G C01F 1.472(4) . ?
N00G C01O 1.393(4) . ?
N00H C016 1.322(4) . ?
N00H C01T 1.475(4) . ?
N00H C01X 1.383(4) . ?
N00I C00Y 1.440(4) . ?
N00I C01R 1.337(4) . ?
N00I C024 1.373(4) . ?
N00J C01B 1.317(4) . ?
N00J C01U 1.372(5) . ?
N00J C023 1.478(4) . ?
N00L C01H 1.341(5) . ?
N00L C01Y 1.377(5) . ?
N00L C02G 1.482(5) . ?
N00M C01R 1.321(5) . ?
N00M C021 1.346(5) . ?
N00M C02J 1.501(5) . ?
N00N C020 1.309(5) . ?
N00N C026 1.472(5) . ?
N00N C02L 1.375(5) . ?
C00O C015 1.400(5) . ?
C00O C017 1.407(4) . ?
C00O C01G 1.519(4) . ?
C00P C00X 1.409(5) . ?
C00P C017 1.402(4) . ?
C00P C01F 1.519(4) . ?
C00Q C00T 1.397(4) . ?
C00Q C00V 1.372(4) . ?
C00R C00U 1.376(4) . ?
C00R C012 1.389(4) . ?
C00S C00Y 1.365(4) . ?
C00S C014 1.396(5) . ?
C00T C00U 1.385(4) . ?
C00V C012 1.384(4) . ?
C00X C013 1.526(4) . ?
C00X C01K 1.402(4) . ?
C00Y C01D 1.391(4) . ?
C010 C01E 1.356(4) . ?
C011 C018 1.379(4) . ?
C011 C01D 1.388(5) . ?
C013 C01V 1.527(5) . ?
C014 C018 1.379(4) . ?
C015 C01K 1.411(4) . ?
C015 C01L 1.513(4) . ?
C017 C01S 1.517(5) . ?
N019 C020 1.339(5) . ?
N019 C02E 1.429(6) . ?
N019 C02V 1.380(6) . ?
C01A C01C 1.392(5) . ?
C01A C01T 1.503(5) . ?
C01A C01Z 1.399(5) . ?
C01C C01I 1.397(5) . ?
C01I C023 1.514(5) . ?
C01I C028 1.378(6) . ?
C01J C01O 1.351(4) . ?
C01K C026 1.522(5) . ?
C01L C02B 1.525(5) . ?
C01N C01X 1.324(5) . ?
C01P C01Y 1.358(5) . ?
C01Q C01U 1.341(5) . ?
C01S C02K 1.544(6) . ?
C01Z C02F 1.392(6) . ?
C021 C024 1.352(5) . ?
N022 C02M 1.322(6) . ?
N022 C02S 1.465(6) . ?
N022 C03D 1.310(8) . ?
N025 C02Y 1.335(6) . ?
N025 C02Z 1.454(7) . ?
N025 C038 1.399(7) . ?
C027 C029 1.405(6) . ?
C027 C02C 1.386(6) . ?
C028 C02F 1.382(6) . ?
C029 C02G 1.489(6) . ?
C029 C02Q 1.365(6) . ?
N02A C02M 1.281(6) . ?
N02A C02U 1.497(6) . ?
N02A C03G 1.343(8) . ?
C02C C02U 1.534(7) . ?
C02C C02W 1.368(7) . ?
N02D C02Y 1.316(8) . ?
N02D C036 1.458(7) . ?
N02D C037 1.461(7) . ?
C02E C02O 1.391(7) . ?
C02E C02R 1.386(6) . ?
C02H C02I 1.369(6) . ?
C02H C02J 1.497(6) . ?
C02H C035 1.399(7) . ?
C02I C02N 1.396(6) . ?
C02L C02V 1.353(8) . ?
C02N C033 1.418(8) . ?
C02N C036 1.504(7) . ?
C02O C02Z 1.391(7) . ?
C02Q C030 1.432(8) . ?
C02R C02S 1.348(8) . ?
C02S C031 1.445(8) . ?
C02W C030 1.372(9) . ?
C02Z C031 1.375(7) . ?
C033 C03B 1.387(9) . ?
C035 C03B 1.358(8) . ?
C037 C038 1.326(8) . ?
C03D C03G 1.350(8) . ?

loop_
_geom_torsion_atom_site_label_1
_geom_torsion_atom_site_label_2
_geom_torsion_atom_site_label_3
_geom_torsion_atom_site_label_4
_geom_torsion
_geom_torsion_site_symmetry_1
_geom_torsion_site_symmetry_2
_geom_torsion_site_symmetry_3
_geom_torsion_site_symmetry_4
_geom_torsion_publ_flag
N009 C011 C018 C014 177.9(3) . . . . ?
N009 C011 C01D C00Y -179.5(3) . . . . ?
N009 C01J C01O N00G -0.6(4) . . . . ?
N00B C00Q C00T C00U -178.5(3) . . . . ?
N00B C00Q C00V C012 176.9(3) . . . . ?
N00B C01N C01X N00H 0.3(4) . . . . ?
N00D C010 C01E N00A -0.1(3) . . . . ?
N00E C014 C018 C011 178.8(3) . . . . ?
N00E C01Q C01U N00J -0.5(4) . . . . ?
N00F C01P C01Y N00L -0.6(4) . . . . ?
N00I C00Y C01D C011 -177.5(3) . . . . ?
N00M C021 C024 N00I -0.7(4) . . . . ?
N00N C02L C02V N019 -1.5(5) . . . . ?
C00O C015 C01K C00X -4.8(5) . . . . ?
C00O C015 C01K C026 165.9(3) . . . . ?
C00O C015 C01L C02B -82.5(4) . . . . ?
C00O C017 C01S C02K 87.3(4) . . . . ?
C00P C00X C013 C01V 84.3(4) . . . . ?
C00P C00X C01K C015 5.4(4) . . . . ?
C00P C00X C01K C026 -165.3(3) . . . . ?
C00P C017 C01S C02K -89.0(4) . . . . ?
C00Q N00B C016 N00H 178.0(3) . . . . ?
C00Q N00B C01N C01X -177.8(3) . . . . ?
C00Q C00T C00U N00A -177.4(2) . . . . ?
C00Q C00T C00U C00R 1.4(4) . . . . ?
C00Q C00V C012 N00F -177.8(3) . . . . ?
C00Q C00V C012 C00R 2.1(4) . . . . ?
C00S C00Y C01D C011 1.6(4) . . . . ?
C00S C014 C018 C011 1.7(4) . . . . ?
C00T C00Q C00V C012 -1.0(4) . . . . ?
C00U N00A C00W N00D -177.6(3) . . . . ?
C00U N00A C01E C010 177.9(3) . . . . ?
C00U C00R C012 N00F 178.5(3) . . . . ?
C00U C00R C012 C00V -1.3(4) . . . . ?
C00V C00Q C00T C00U -0.6(4) . . . . ?
C00W N00A C00U C00R 34.0(4) . . . . ?
C00W N00A C00U C00T -147.2(3) . . . . ?
C00W N00A C01E C010 -0.1(3) . . . . ?
C00W N00D C010 C01E 0.2(4) . . . . ?
C00W N00D C01G C00O 22.7(5) . . . . ?
C00X C00P C017 C00O -3.9(4) . . . . ?
C00X C00P C017 C01S 172.5(3) . . . . ?
C00X C00P C01F N00G 114.5(3) . . . . ?
C00X C01K C026 N00N -109.5(3) . . . . ?
C00Y N00I C01R N00M -174.5(3) . . . . ?
C00Y N00I C024 C021 174.7(3) . . . . ?
C00Y C00S C014 N00E -177.0(3) . . . . ?
C00Y C00S C014 C018 0.2(4) . . . . ?
C00Z N009 C011 C018 145.3(3) . . . . ?
C00Z N009 C011 C01D -34.9(4) . . . . ?
C00Z N009 C01J C01O 0.4(4) . . . . ?
C00Z N00G C01F C00P -26.8(5) . . . . ?
C00Z N00G C01O C01J 0.7(4) . . . . ?
C010 N00D C00W N00A -0.2(3) . . . . ?
C010 N00D C01G C00O -160.4(3) . . . . ?
C011 N009 C00Z N00G 177.7(3) . . . . ?
C011 N009 C01J C01O -177.3(3) . . . . ?
C012 N00F C01H N00L 176.4(3) . . . . ?
C012 N00F C01P C01Y -176.0(3) . . . . ?
C012 C00R C00U N00A 178.3(3) . . . . ?
C012 C00R C00U C00T -0.4(4) . . . . ?
C013 C00X C01K C015 -177.7(3) . . . . ?
C013 C00X C01K C026 11.6(4) . . . . ?
C014 N00E C01B N00J -178.3(3) . . . . ?
C014 N00E C01Q C01U 178.4(3) . . . . ?
C014 C00S C00Y N00I 177.3(3) . . . . ?
C014 C00S C00Y C01D -1.9(4) . . . . ?
C015 C00O C017 C00P 4.5(4) . . . . ?
C015 C00O C017 C01S -172.0(3) . . . . ?
C015 C00O C01G N00D -114.3(3) . . . . ?
C015 C01K C026 N00N 79.6(4) . . . . ?
C016 N00B C00Q C00T 143.9(3) . . . . ?
C016 N00B C00Q C00V -34.1(4) . . . . ?
C016 N00B C01N C01X -0.7(4) . . . . ?
C016 N00H C01T C01A -24.2(5) . . . . ?
C016 N00H C01X C01N 0.1(4) . . . . ?
C017 C00O C015 C01K -0.2(4) . . . . ?
C017 C00O C015 C01L 176.1(3) . . . . ?
C017 C00O C01G N00D 73.3(4) . . . . ?
C017 C00P C00X C013 -177.8(3) . . . . ?
C017 C00P C00X C01K -0.9(4) . . . . ?
C017 C00P C01F N00G -73.1(4) . . . . ?
C018 C011 C01D C00Y 0.3(4) . . . . ?
N019 C02E C02O C02Z -175.3(4) . . . . ?
N019 C02E C02R C02S 179.0(4) . . . . ?
C01A C01C C01I C023 -179.2(3) . . . . ?
C01A C01C C01I C028 0.2(5) . . . . ?
C01A C01Z C02F C028 0.5(6) . . . . ?
C01B N00E C014 C00S 31.9(4) . . . . ?
C01B N00E C014 C018 -145.3(3) . . . . ?
C01B N00E C01Q C01U 0.6(4) . . . . ?
C01B N00J C01U C01Q 0.3(4) . . . . ?
C01B N00J C023 C01I 32.4(5) . . . . ?
C01C C01A C01T N00H -86.8(4) . . . . ?
C01C C01A C01Z C02F 0.1(5) . . . . ?
C01C C01I C023 N00J 84.4(4) . . . . ?
C01C C01I C028 C02F 0.3(5) . . . . ?
C01D C011 C018 C014 -1.9(4) . . . . ?
C01E N00A C00U C00R -143.6(3) . . . . ?
C01E N00A C00U C00T 35.3(4) . . . . ?
C01E N00A C00W N00D 0.2(3) . . . . ?
C01F N00G C00Z N009 -176.0(3) . . . . ?
C01F N00G C01O C01J 176.6(3) . . . . ?
C01F C00P C00X C013 -5.7(4) . . . . ?
C01F C00P C00X C01K 171.3(3) . . . . ?
C01F C00P C017 C00O -176.1(2) . . . . ?
C01F C00P C017 C01S 0.4(4) . . . . ?
C01G N00D C00W N00A 177.0(3) . . . . ?
C01G N00D C010 C01E -177.2(3) . . . . ?
C01G C00O C015 C01K -172.4(3) . . . . ?
C01G C00O C015 C01L 3.9(4) . . . . ?
C01G C00O C017 C00P 176.7(2) . . . . ?
C01G C00O C017 C01S 0.2(4) . . . . ?
C01H N00F C012 C00R 139.9(3) . . . . ?
C01H N00F C012 C00V -40.3(4) . . . . ?
C01H N00F C01P C01Y 0.5(4) . . . . ?
C01H N00L C01Y C01P 0.6(4) . . . . ?
C01H N00L C02G C029 -102.0(4) . . . . ?
C01I C028 C02F C01Z -0.7(6) . . . . ?
C01J N009 C00Z N00G 0.0(4) . . . . ?
C01J N009 C011 C018 -37.3(4) . . . . ?
C01J N009 C011 C01D 142.5(3) . . . . ?
C01K C00X C013 C01V -92.5(4) . . . . ?
C01K C015 C01L C02B 93.7(4) . . . . ?
C01L C015 C01K C00X 178.8(3) . . . . ?
C01L C015 C01K C026 -10.5(5) . . . . ?
C01N N00B C00Q C00T -39.4(4) . . . . ?
C01N N00B C00Q C00V 142.6(3) . . . . ?
C01N N00B C016 N00H 0.7(3) . . . . ?
C01O N00G C00Z N009 -0.4(4) . . . . ?
C01O N00G C01F C00P 158.1(3) . . . . ?
C01P N00F C012 C00R -44.1(4) . . . . ?
C01P N00F C012 C00V 135.7(3) . . . . ?
C01P N00F C01H N00L -0.2(4) . . . . ?
C01Q N00E C014 C00S -145.6(3) . . . . ?
C01Q N00E C014 C018 37.2(4) . . . . ?
C01Q N00E C01B N00J -0.5(4) . . . . ?
C01R N00I C00Y C00S 34.4(4) . . . . ?
C01R N00I C00Y C01D -146.4(3) . . . . ?
C01R N00I C024 C021 0.7(4) . . . . ?
C01R N00M C021 C024 0.4(4) . . . . ?
C01R N00M C02J C02H 90.3(4) . . . . ?
C01T N00H C016 N00B -175.1(3) . . . . ?
C01T N00H C01X C01N 174.8(3) . . . . ?
C01T C01A C01C C01I 178.5(3) . . . . ?
C01T C01A C01Z C02F -178.9(3) . . . . ?
C01U N00J C01B N00E 0.1(4) . . . . ?
C01U N00J C023 C01I -154.1(3) . . . . ?
C01X N00H C016 N00B -0.5(4) . . . . ?
C01X N00H C01T C01A 162.2(3) . . . . ?
C01Y N00L C01H N00F -0.3(4) . . . . ?
C01Y N00L C02G C029 76.0(5) . . . . ?
C01Z C01A C01C C01I -0.4(5) . . . . ?
C01Z C01A C01T N00H 92.1(4) . . . . ?
C020 N00N C026 C01K 48.6(5) . . . . ?
C020 N00N C02L C02V 0.9(5) . . . . ?
C020 N019 C02E C02O 38.7(6) . . . . ?
C020 N019 C02E C02R -136.2(4) . . . . ?
C020 N019 C02V C02L 1.6(5) . . . . ?
C021 N00M C01R N00I 0.0(4) . . . . ?
C021 N00M C02J C02H -86.7(5) . . . . ?
N022 C02S C031 C02Z 176.4(5) . . . . ?
N022 C03D C03G N02A 1.0(10) . . . . ?
C023 N00J C01B N00E 174.5(3) . . . . ?
C023 N00J C01U C01Q -174.2(3) . . . . ?
C023 C01I C028 C02F 179.8(3) . . . . ?
C024 N00I C00Y C00S -138.6(3) . . . . ?
C024 N00I C00Y C01D 40.6(4) . . . . ?
C024 N00I C01R N00M -0.5(4) . . . . ?
N025 C02Z C031 C02S -177.9(5) . . . . ?
C026 N00N C020 N019 175.9(3) . . . . ?
C026 N00N C02L C02V -175.0(4) . . . . ?
C027 C029 C02G N00L -96.6(4) . . . . ?
C027 C029 C02Q C030 0.1(6) . . . . ?
C027 C02C C02U N02A 85.9(5) . . . . ?
C027 C02C C02W C030 1.2(7) . . . . ?
C028 C01I C023 N00J -95.1(4) . . . . ?
C029 C027 C02C C02U -179.1(4) . . . . ?
C029 C027 C02C C02W 0.1(6) . . . . ?
C029 C02Q C030 C02W 1.1(7) . . . . ?
C02C C027 C029 C02G 179.2(3) . . . . ?
C02C C027 C029 C02Q -0.7(6) . . . . ?
C02C C02W C030 C02Q -1.8(7) . . . . ?
N02D C037 C038 N025 -0.3(6) . . . . ?
C02E N019 C020 N00N 179.2(3) . . . . ?
C02E N019 C02V C02L -178.7(4) . . . . ?
C02E C02O C02Z N025 176.5(4) . . . . ?
C02E C02O C02Z C031 -1.4(7) . . . . ?
C02E C02R C02S N022 -178.3(4) . . . . ?
C02E C02R C02S C031 -6.0(8) . . . . ?
C02G N00L C01H N00F 178.0(3) . . . . ?
C02G N00L C01Y C01P -177.7(4) . . . . ?
C02G C029 C02Q C030 -179.8(4) . . . . ?
C02H C02I C02N C033 -2.6(6) . . . . ?
C02H C02I C02N C036 174.0(5) . . . . ?
C02H C035 C03B C033 -3.5(9) . . . . ?
C02I C02H C02J N00M 73.8(5) . . . . ?
C02I C02H C035 C03B -0.3(8) . . . . ?
C02I C02N C033 C03B -1.2(8) . . . . ?
C02I C02N C036 N02D -41.9(8) . . . . ?
C02J N00M C01R N00I -177.4(3) . . . . ?
C02J N00M C021 C024 177.8(3) . . . . ?
C02J C02H C02I C02N -175.7(4) . . . . ?
C02J C02H C035 C03B 178.7(5) . . . . ?
C02L N00N C020 N019 0.0(4) . . . . ?
C02L N00N C026 C01K -136.1(4) . . . . ?
C02M N022 C02S C02R 138.4(6) . . . . ?
C02M N022 C02S C031 -34.3(8) . . . . ?
C02M N022 C03D C03G -0.8(9) . . . . ?
C02M N02A C02U C02C -77.3(7) . . . . ?
C02M N02A C03G C03D -0.9(9) . . . . ?
C02N C033 C03B C035 4.2(9) . . . . ?
C02O C02E C02R C02S 4.3(7) . . . . ?
C02O C02Z C031 C02S -0.2(8) . . . . ?
C02Q C029 C02G N00L 83.4(5) . . . . ?
C02R C02E C02O C02Z -0.7(7) . . . . ?
C02R C02S C031 C02Z 4.0(8) . . . . ?
C02S N022 C02M N02A -177.5(5) . . . . ?
C02S N022 C03D C03G 176.9(7) . . . . ?
C02U N02A C02M N022 175.7(5) . . . . ?
C02U N02A C03G C03D -176.3(6) . . . . ?
C02U C02C C02W C030 -179.6(4) . . . . ?
C02V N019 C020 N00N -1.0(4) . . . . ?
C02V N019 C02E C02O -141.0(5) . . . . ?
C02V N019 C02E C02R 44.1(6) . . . . ?
C02W C02C C02U N02A -93.3(5) . . . . ?
C02Y N025 C02Z C02O 156.5(5) . . . . ?
C02Y N025 C02Z C031 -25.6(7) . . . . ?
C02Y N025 C038 C037 -2.1(7) . . . . ?
C02Y N02D C036 C02N 106.3(7) . . . . ?
C02Y N02D C037 C038 2.7(6) . . . . ?
C02Z N025 C02Y N02D -178.8(4) . . . . ?
C02Z N025 C038 C037 -179.3(5) . . . . ?
C033 C02N C036 N02D 134.6(6) . . . . ?
C035 C02H C02I C02N 3.4(6) . . . . ?
C035 C02H C02J N00M -105.2(5) . . . . ?
C036 N02D C02Y N025 -171.0(5) . . . . ?
C036 N02D C037 C038 170.9(5) . . . . ?
C036 C02N C033 C03B -177.7(5) . . . . ?
C037 N02D C02Y N025 -4.0(6) . . . . ?
C037 N02D C036 C02N -59.4(7) . . . . ?
C038 N025 C02Y N02D 3.9(6) . . . . ?
C038 N025 C02Z C02O -26.6(7) . . . . ?
C038 N025 C02Z C031 151.3(6) . . . . ?
C03D N022 C02M N02A 0.2(7) . . . . ?
C03D N022 C02S C02R -38.9(9) . . . . ?
C03D N022 C02S C031 148.4(7) . . . . ?
C03G N02A C02M N022 0.4(7) . . . . ?
C03G N02A C02U C02C 97.2(7) . . . . ?

loop_
_smtbx_masks_void_nr
_smtbx_masks_void_average_x
_smtbx_masks_void_average_y
_smtbx_masks_void_average_z
_smtbx_masks_void_volume
_smtbx_masks_void_count_electrons
_smtbx_masks_void_content
1 -0.648 -0.412 -0.437 6178.2 1527.3 36(CH2Cl2)
